data_4103634
loop_
_publ_author_name
'K. Cory MacLeod'
'Julia L. Conway'
'Brian O. Patrick'
'Kevin M. Smith'

_publ_section_title
;
 Exploring Chromium(III)-Alkyl Bond Homolysis with CpCr[(ArNCMe)2CH](R)
 Complexes
;
_journal_name_full 'Journal of the American Chemical Society'
_journal_page_first 17325
_journal_page_last 17334
_journal_paper_doi 10.1021/ja1083392
_journal_volume 132
_journal_year 2010
_chemical_formula_sum 'C32 H45 Cr N2 Si'
_chemical_formula_weight 537.79
_chemical_name_systematic
;
 ?
;
_space_group_IT_number 2
_symmetry_cell_setting triclinic
_symmetry_space_group_name_Hall '-P 1'
_symmetry_space_group_name_H-M 'P -1'
_atom_sites_solution_hydrogens geom
_atom_sites_solution_primary direct
_atom_sites_solution_secondary difmap
_audit_creation_method SHELXL-97
_cell_angle_alpha 100.740(5)
_cell_angle_beta 104.780(5)
_cell_angle_gamma 112.521(5)
_cell_formula_units_Z 2
_cell_length_a 10.3499(10)
_cell_length_b 11.3640(11)
_cell_length_c 14.9073(15)
_cell_measurement_reflns_used 9917
_cell_measurement_temperature 173(2)
_cell_measurement_theta_max 28.17
_cell_measurement_theta_min 2.62
_cell_volume 1484.7(3)
_computing_structure_refinement 'SHELXL-97 (Sheldrick, 1997)'
_diffrn_ambient_temperature 173(2)
_diffrn_measured_fraction_theta_full 0.986
_diffrn_measured_fraction_theta_max 0.986
_diffrn_measurement_device_type 'Bruker X8 APEX II'
_diffrn_measurement_method 'area detector'
_diffrn_radiation_monochromator graphite
_diffrn_radiation_source 'fine-focus sealed tube'
_diffrn_radiation_type MoK\a
_diffrn_radiation_wavelength 0.71073
_diffrn_reflns_av_R_equivalents 0.0326
_diffrn_reflns_av_sigmaI/netI 0.0327
_diffrn_reflns_limit_h_max 11
_diffrn_reflns_limit_h_min -13
_diffrn_reflns_limit_k_max 14
_diffrn_reflns_limit_k_min -14
_diffrn_reflns_limit_l_max 19
_diffrn_reflns_limit_l_min -19
_diffrn_reflns_number 23695
_diffrn_reflns_theta_full 27.50
_diffrn_reflns_theta_max 27.50
_diffrn_reflns_theta_min 1.49
_exptl_absorpt_coefficient_mu 0.448
_exptl_absorpt_correction_T_max 0.965
_exptl_absorpt_correction_T_min 0.778
_exptl_absorpt_correction_type multi-scan
_exptl_crystal_colour black
_exptl_crystal_density_diffrn 1.203
_exptl_crystal_density_method 'not measured'
_exptl_crystal_description plate
_exptl_crystal_F_000 578
_exptl_crystal_size_max 0.40
_exptl_crystal_size_mid 0.22
_exptl_crystal_size_min 0.08
_refine_diff_density_max 0.446
_refine_diff_density_min -0.529
_refine_diff_density_rms 0.063
_refine_ls_extinction_method none
_refine_ls_goodness_of_fit_ref 1.039
_refine_ls_hydrogen_treatment constr
_refine_ls_matrix_type full
_refine_ls_number_parameters 336
_refine_ls_number_reflns 6741
_refine_ls_number_restraints 0
_refine_ls_restrained_S_all 1.039
_refine_ls_R_factor_all 0.0507
_refine_ls_R_factor_gt 0.0393
_refine_ls_shift/su_max 0.017
_refine_ls_shift/su_mean 0.000
_refine_ls_structure_factor_coef Fsqd
_refine_ls_weighting_details 'calc w=1/[\s^2^(Fo^2^)+(0.0643P)^2^+0.5373P] where P=(Fo^2^+2Fc^2^)/3'
_refine_ls_weighting_scheme calc
_refine_ls_wR_factor_gt 0.1058
_refine_ls_wR_factor_ref 0.1138
_reflns_number_gt 5583
_reflns_number_total 6741
_reflns_threshold_expression >2sigma(I)
_cod_data_source_file ja1083392_si_002_07.cif
_cod_data_source_block 4c_Mes_CH2SiMe3
_cod_database_code 4103634

loop_
_symmetry_equiv_pos_as_xyz
'x, y, z'
'-x, -y, -z'

loop_
_atom_site_label
_atom_site_type_symbol
_atom_site_fract_x
_atom_site_fract_y
_atom_site_fract_z
_atom_site_U_iso_or_equiv
_atom_site_adp_type
_atom_site_occupancy
_atom_site_symmetry_multiplicity
_atom_site_calc_flag
_atom_site_refinement_flags
C1 C 0.2230(2) 0.1199(2) 0.08638(15) 0.0361(4) Uani 1 1 d .
H1A H 0.2452 0.0438 0.0706 0.054 Uiso 1 1 calc R
H1B H 0.1652 0.1265 0.0259 0.054 Uiso 1 1 calc R
H1C H 0.1645 0.1064 0.1292 0.054 Uiso 1 1 calc R
C2 C 0.3674(2) 0.24764(18) 0.13768(13) 0.0254(4) Uani 1 1 d .
C3 C 0.3844(2) 0.3538(2) 0.09976(13) 0.0287(4) Uani 1 1 d .
H3 H 0.3161 0.3316 0.0358 0.034 Uiso 1 1 calc R
C4 C 0.4893(2) 0.48819(19) 0.14427(12) 0.0254(4) Uani 1 1 d .
C5 C 0.4555(2) 0.5881(2) 0.10090(14) 0.0352(5) Uani 1 1 d .
H5A H 0.4304 0.6421 0.1463 0.053 Uiso 1 1 calc R
H5B H 0.3706 0.5397 0.0386 0.053 Uiso 1 1 calc R
H5C H 0.5437 0.6471 0.0897 0.053 Uiso 1 1 calc R
C6 C 0.42161(19) 0.15389(18) 0.26212(13) 0.0246(4) Uani 1 1 d .
C7 C 0.4507(2) 0.04333(19) 0.24385(14) 0.0292(4) Uani 1 1 d .
C8 C 0.4027(2) -0.05228(19) 0.28985(15) 0.0320(4) Uani 1 1 d .
H8 H 0.4217 -0.1280 0.2771 0.038 Uiso 1 1 calc R
C9 C 0.3289(2) -0.04104(19) 0.35305(14) 0.0313(4) Uani 1 1 d .
C10 C 0.3015(2) 0.06994(19) 0.37005(14) 0.0295(4) Uani 1 1 d .
H10 H 0.2508 0.0795 0.4137 0.035 Uiso 1 1 calc R
C11 C 0.3458(2) 0.16704(18) 0.32532(13) 0.0263(4) Uani 1 1 d .
C12 C 0.5311(3) 0.0257(2) 0.17592(17) 0.0402(5) Uani 1 1 d .
H12A H 0.4723 0.0173 0.1100 0.060 Uiso 1 1 calc R
H12B H 0.5440 -0.0556 0.1744 0.060 Uiso 1 1 calc R
H12C H 0.6296 0.1039 0.1989 0.060 Uiso 1 1 calc R
C13 C 0.2792(3) -0.1452(2) 0.40225(18) 0.0448(5) Uani 1 1 d .
H13A H 0.2611 -0.2321 0.3611 0.067 Uiso 1 1 calc R
H13B H 0.1865 -0.1527 0.4119 0.067 Uiso 1 1 calc R
H13C H 0.3574 -0.1188 0.4658 0.067 Uiso 1 1 calc R
C14 C 0.3089(2) 0.2833(2) 0.34428(15) 0.0327(4) Uani 1 1 d .
H14A H 0.2208 0.2662 0.2896 0.049 Uiso 1 1 calc R
H14B H 0.3944 0.3659 0.3507 0.049 Uiso 1 1 calc R
H14C H 0.2877 0.2932 0.4049 0.049 Uiso 1 1 calc R
C15 C 0.6946(2) 0.67441(18) 0.26983(12) 0.0242(4) Uani 1 1 d .
C16 C 0.6458(2) 0.73628(18) 0.33485(13) 0.0252(4) Uani 1 1 d .
C17 C 0.7247(2) 0.87433(18) 0.37958(13) 0.0280(4) Uani 1 1 d .
H17 H 0.6908 0.9166 0.4231 0.034 Uiso 1 1 calc R
C18 C 0.8502(2) 0.95231(19) 0.36316(13) 0.0292(4) Uani 1 1 d .
C19 C 0.8959(2) 0.88889(19) 0.29856(14) 0.0293(4) Uani 1 1 d .
H19 H 0.9819 0.9412 0.2860 0.035 Uiso 1 1 calc R
C20 C 0.8204(2) 0.75141(19) 0.25137(13) 0.0267(4) Uani 1 1 d .
C21 C 0.5121(2) 0.6555(2) 0.35753(15) 0.0331(4) Uani 1 1 d .
H21A H 0.5037 0.7133 0.4111 0.050 Uiso 1 1 calc R
H21B H 0.5241 0.5814 0.3770 0.050 Uiso 1 1 calc R
H21C H 0.4212 0.6191 0.2993 0.050 Uiso 1 1 calc R
C22 C 0.9379(3) 1.1006(2) 0.41634(16) 0.0377(5) Uani 1 1 d .
H22A H 0.8688 1.1381 0.4234 0.057 Uiso 1 1 calc R
H22B H 0.9958 1.1444 0.3791 0.057 Uiso 1 1 calc R
H22C H 1.0063 1.1160 0.4812 0.057 Uiso 1 1 calc R
C23 C 0.8755(2) 0.6895(2) 0.18122(15) 0.0363(5) Uani 1 1 d .
H23A H 0.9601 0.7604 0.1744 0.054 Uiso 1 1 calc R
H23B H 0.7944 0.6400 0.1173 0.054 Uiso 1 1 calc R
H23C H 0.9081 0.6277 0.2062 0.054 Uiso 1 1 calc R
C24 C 0.8846(2) 0.3980(2) 0.37006(13) 0.0294(4) Uani 1 1 d .
H24 H 0.9383 0.3579 0.3442 0.035 Uiso 1 1 calc R
C25 C 0.7645(2) 0.3338(2) 0.39757(13) 0.0318(4) Uani 1 1 d .
H25 H 0.7201 0.2413 0.3924 0.038 Uiso 1 1 calc R
C26 C 0.7196(2) 0.4288(2) 0.43446(13) 0.0340(4) Uani 1 1 d .
H26 H 0.6405 0.4123 0.4592 0.041 Uiso 1 1 calc R
C27 C 0.8120(2) 0.5511(2) 0.42817(13) 0.0337(4) Uani 1 1 d .
H27 H 0.8074 0.6332 0.4484 0.040 Uiso 1 1 calc R
C28 C 0.9127(2) 0.5329(2) 0.38714(13) 0.0312(4) Uani 1 1 d .
H28 H 0.9870 0.5997 0.3733 0.037 Uiso 1 1 calc R
C29 C 0.7242(2) 0.34222(18) 0.14345(12) 0.0246(4) Uani 1 1 d .
H29A H 0.6359 0.2546 0.1045 0.030 Uiso 1 1 calc R
H29B H 0.7144 0.4056 0.1079 0.030 Uiso 1 1 calc R
C30 C 1.0742(2) 0.4626(2) 0.19926(17) 0.0424(5) Uani 1 1 d .
H30A H 1.0803 0.5437 0.1829 0.064 Uiso 1 1 calc R
H30B H 1.1509 0.4408 0.1845 0.064 Uiso 1 1 calc R
H30C H 1.0908 0.4784 0.2691 0.064 Uiso 1 1 calc R
C31 C 0.8690(3) 0.2975(3) -0.00552(16) 0.0490(6) Uani 1 1 d .
H31A H 0.7738 0.2201 -0.0487 0.074 Uiso 1 1 calc R
H31B H 0.9524 0.2824 -0.0151 0.074 Uiso 1 1 calc R
H31C H 0.8732 0.3786 -0.0211 0.074 Uiso 1 1 calc R
C32 C 0.8864(3) 0.1641(2) 0.14950(18) 0.0428(5) Uani 1 1 d .
H32A H 0.8948 0.1705 0.2174 0.064 Uiso 1 1 calc R
H32B H 0.9722 0.1553 0.1386 0.064 Uiso 1 1 calc R
H32C H 0.7933 0.0853 0.1052 0.064 Uiso 1 1 calc R
N1 N 0.46940(16) 0.25615(14) 0.21707(10) 0.0225(3) Uani 1 1 d .
N2 N 0.61199(17) 0.53189(15) 0.22234(10) 0.0226(3) Uani 1 1 d .
Si1 Si 0.88398(6) 0.31922(6) 0.12529(4) 0.02962(13) Uani 1 1 d .
Cr1 Cr 0.68250(3) 0.40318(3) 0.270738(18) 0.01997(9) Uani 1 1 d .

loop_
_atom_site_aniso_label
_atom_site_aniso_U_11
_atom_site_aniso_U_22
_atom_site_aniso_U_33
_atom_site_aniso_U_23
_atom_site_aniso_U_13
_atom_site_aniso_U_12
C1 0.0265(10) 0.0363(11) 0.0329(10) 0.0050(9) 0.0029(9) 0.0096(9)
C2 0.0212(9) 0.0302(10) 0.0207(8) 0.0039(7) 0.0055(7) 0.0107(8)
C3 0.0256(10) 0.0394(11) 0.0179(8) 0.0084(8) 0.0020(7) 0.0157(8)
C4 0.0275(10) 0.0352(10) 0.0190(8) 0.0121(7) 0.0072(7) 0.0188(8)
C5 0.0397(12) 0.0419(11) 0.0269(9) 0.0168(9) 0.0044(9) 0.0235(10)
C6 0.0190(9) 0.0258(9) 0.0243(8) 0.0082(7) 0.0050(7) 0.0071(7)
C7 0.0240(9) 0.0277(10) 0.0322(10) 0.0074(8) 0.0092(8) 0.0097(8)
C8 0.0307(10) 0.0254(9) 0.0386(11) 0.0104(8) 0.0114(9) 0.0120(8)
C9 0.0267(10) 0.0287(10) 0.0335(10) 0.0122(8) 0.0082(8) 0.0081(8)
C10 0.0264(10) 0.0329(10) 0.0284(9) 0.0109(8) 0.0117(8) 0.0109(8)
C11 0.0212(9) 0.0283(9) 0.0252(9) 0.0073(7) 0.0058(7) 0.0092(8)
C12 0.0441(13) 0.0354(11) 0.0523(13) 0.0161(10) 0.0287(11) 0.0209(10)
C13 0.0536(15) 0.0363(12) 0.0535(14) 0.0239(11) 0.0286(12) 0.0191(11)
C14 0.0340(11) 0.0352(11) 0.0362(10) 0.0138(9) 0.0180(9) 0.0183(9)
C15 0.0263(9) 0.0275(9) 0.0205(8) 0.0119(7) 0.0051(7) 0.0144(8)
C16 0.0257(9) 0.0296(9) 0.0225(8) 0.0113(7) 0.0060(7) 0.0148(8)
C17 0.0344(11) 0.0292(10) 0.0249(9) 0.0101(8) 0.0078(8) 0.0199(8)
C18 0.0346(11) 0.0292(10) 0.0268(9) 0.0144(8) 0.0062(8) 0.0180(8)
C19 0.0282(10) 0.0308(10) 0.0309(9) 0.0170(8) 0.0095(8) 0.0125(8)
C20 0.0289(10) 0.0313(10) 0.0240(9) 0.0138(8) 0.0088(8) 0.0159(8)
C21 0.0338(11) 0.0332(10) 0.0358(10) 0.0110(8) 0.0165(9) 0.0163(9)
C22 0.0432(12) 0.0282(10) 0.0418(11) 0.0146(9) 0.0127(10) 0.0164(9)
C23 0.0399(12) 0.0380(11) 0.0351(10) 0.0133(9) 0.0201(9) 0.0167(10)
C24 0.0269(10) 0.0411(11) 0.0206(8) 0.0101(8) 0.0006(8) 0.0207(9)
C25 0.0320(11) 0.0336(10) 0.0236(9) 0.0151(8) -0.0003(8) 0.0126(9)
C26 0.0299(10) 0.0541(13) 0.0182(8) 0.0150(9) 0.0058(8) 0.0195(10)
C27 0.0388(12) 0.0361(11) 0.0179(8) 0.0033(8) -0.0031(8) 0.0195(9)
C28 0.0231(9) 0.0346(10) 0.0219(9) 0.0115(8) -0.0021(8) 0.0046(8)
C29 0.0238(9) 0.0291(9) 0.0199(8) 0.0083(7) 0.0057(7) 0.0122(8)
C30 0.0271(11) 0.0501(13) 0.0460(13) 0.0118(11) 0.0137(10) 0.0146(10)
C31 0.0501(14) 0.0698(17) 0.0353(12) 0.0179(11) 0.0249(11) 0.0284(13)
C32 0.0441(13) 0.0491(13) 0.0498(13) 0.0175(11) 0.0230(11) 0.0307(11)
N1 0.0198(7) 0.0249(7) 0.0212(7) 0.0077(6) 0.0061(6) 0.0091(6)
N2 0.0245(8) 0.0258(8) 0.0180(7) 0.0085(6) 0.0055(6) 0.0126(6)
Si1 0.0264(3) 0.0382(3) 0.0270(3) 0.0104(2) 0.0116(2) 0.0161(2)
Cr1 0.01898(16) 0.02365(16) 0.01597(14) 0.00801(11) 0.00330(11) 0.00950(12)

loop_
_atom_type_symbol
_atom_type_description
_atom_type_scat_dispersion_real
_atom_type_scat_dispersion_imag
_atom_type_scat_source
C C 0.0033 0.0016 'International Tables Vol C Tables 4.2.6.8 and 6.1.1.4'
H H 0.0000 0.0000 'International Tables Vol C Tables 4.2.6.8 and 6.1.1.4'
N N 0.0061 0.0033 'International Tables Vol C Tables 4.2.6.8 and 6.1.1.4'
Si Si 0.0817 0.0704 'International Tables Vol C Tables 4.2.6.8 and 6.1.1.4'
Cr Cr 0.3209 0.6236 'International Tables Vol C Tables 4.2.6.8 and 6.1.1.4'

loop_
_geom_angle_atom_site_label_1
_geom_angle_atom_site_label_2
_geom_angle_atom_site_label_3
_geom_angle
C2 C1 H1A 109.5
C2 C1 H1B 109.5
H1A C1 H1B 109.5
C2 C1 H1C 109.5
H1A C1 H1C 109.5
H1B C1 H1C 109.5
N1 C2 C3 123.27(17)
N1 C2 C1 119.67(16)
C3 C2 C1 117.03(16)
C4 C3 C2 127.88(16)
C4 C3 H3 116.1
C2 C3 H3 116.1
N2 C4 C3 123.91(16)
N2 C4 C5 119.58(17)
C3 C4 C5 116.49(16)
C4 C5 H5A 109.5
C4 C5 H5B 109.5
H5A C5 H5B 109.5
C4 C5 H5C 109.5
H5A C5 H5C 109.5
H5B C5 H5C 109.5
C11 C6 C7 120.07(16)
C11 C6 N1 118.82(16)
C7 C6 N1 121.12(16)
C8 C7 C6 118.75(17)
C8 C7 C12 119.80(17)
C6 C7 C12 121.44(17)
C9 C8 C7 122.29(18)
C9 C8 H8 118.9
C7 C8 H8 118.9
C8 C9 C10 117.82(17)
C8 C9 C13 121.26(18)
C10 C9 C13 120.92(18)
C11 C10 C9 122.01(18)
C11 C10 H10 119.0
C9 C10 H10 119.0
C10 C11 C6 119.06(17)
C10 C11 C14 119.65(17)
C6 C11 C14 121.28(16)
C7 C12 H12A 109.5
C7 C12 H12B 109.5
H12A C12 H12B 109.5
C7 C12 H12C 109.5
H12A C12 H12C 109.5
H12B C12 H12C 109.5
C9 C13 H13A 109.5
C9 C13 H13B 109.5
H13A C13 H13B 109.5
C9 C13 H13C 109.5
H13A C13 H13C 109.5
H13B C13 H13C 109.5
C11 C14 H14A 109.5
C11 C14 H14B 109.5
H14A C14 H14B 109.5
C11 C14 H14C 109.5
H14A C14 H14C 109.5
H14B C14 H14C 109.5
C20 C15 C16 119.88(17)
C20 C15 N2 121.16(16)
C16 C15 N2 118.95(16)
C17 C16 C15 118.80(17)
C17 C16 C21 120.13(17)
C15 C16 C21 121.06(17)
C18 C17 C16 122.33(18)
C18 C17 H17 118.8
C16 C17 H17 118.8
C17 C18 C19 117.75(18)
C17 C18 C22 121.22(18)
C19 C18 C22 121.00(19)
C18 C19 C20 122.20(18)
C18 C19 H19 118.9
C20 C19 H19 118.9
C19 C20 C15 119.04(17)
C19 C20 C23 119.27(17)
C15 C20 C23 121.69(17)
C16 C21 H21A 109.5
C16 C21 H21B 109.5
H21A C21 H21B 109.5
C16 C21 H21C 109.5
H21A C21 H21C 109.5
H21B C21 H21C 109.5
C18 C22 H22A 109.5
C18 C22 H22B 109.5
H22A C22 H22B 109.5
C18 C22 H22C 109.5
H22A C22 H22C 109.5
H22B C22 H22C 109.5
C20 C23 H23A 109.5
C20 C23 H23B 109.5
H23A C23 H23B 109.5
C20 C23 H23C 109.5
H23A C23 H23C 109.5
H23B C23 H23C 109.5
C25 C24 C28 107.89(17)
C25 C24 Cr1 72.64(10)
C28 C24 Cr1 71.83(10)
C25 C24 H24 126.1
C28 C24 H24 126.1
Cr1 C24 H24 121.2
C24 C25 C26 108.36(17)
C24 C25 Cr1 71.76(10)
C26 C25 Cr1 73.81(10)
C24 C25 H25 125.8
C26 C25 H25 125.8
Cr1 C25 H25 120.4
C27 C26 C25 107.49(18)
C27 C26 Cr1 72.23(10)
C25 C26 Cr1 70.52(10)
C27 C26 H26 126.3
C25 C26 H26 126.3
Cr1 C26 H26 122.7
C26 C27 C28 108.58(18)
C26 C27 Cr1 72.79(11)
C28 C27 Cr1 70.35(11)
C26 C27 H27 125.7
C28 C27 H27 125.7
Cr1 C27 H27 122.8
C27 C28 C24 107.64(18)
C27 C28 Cr1 74.11(11)
C24 C28 Cr1 71.95(10)
C27 C28 H28 126.2
C24 C28 H28 126.2
Cr1 C28 H28 119.6
Si1 C29 Cr1 131.89(9)
Si1 C29 H29A 104.3
Cr1 C29 H29A 104.3
Si1 C29 H29B 104.3
Cr1 C29 H29B 104.3
H29A C29 H29B 105.6
Si1 C30 H30A 109.5
Si1 C30 H30B 109.5
H30A C30 H30B 109.5
Si1 C30 H30C 109.5
H30A C30 H30C 109.5
H30B C30 H30C 109.5
Si1 C31 H31A 109.5
Si1 C31 H31B 109.5
H31A C31 H31B 109.5
Si1 C31 H31C 109.5
H31A C31 H31C 109.5
H31B C31 H31C 109.5
Si1 C32 H32A 109.5
Si1 C32 H32B 109.5
H32A C32 H32B 109.5
Si1 C32 H32C 109.5
H32A C32 H32C 109.5
H32B C32 H32C 109.5
C2 N1 C6 116.80(15)
C2 N1 Cr1 121.84(12)
C6 N1 Cr1 121.35(11)
C4 N2 C15 116.96(14)
C4 N2 Cr1 121.56(12)
C15 N2 Cr1 121.46(11)
C29 Si1 C32 112.10(9)
C29 Si1 C30 115.73(9)
C32 Si1 C30 107.39(11)
C29 Si1 C31 109.94(10)
C32 Si1 C31 106.05(11)
C30 Si1 C31 104.97(11)
N1 Cr1 N2 90.70(6)
N1 Cr1 C29 93.49(7)
N2 Cr1 C29 93.27(6)
N1 Cr1 C28 154.39(6)
N2 Cr1 C28 106.04(7)
C29 Cr1 C28 104.49(7)
N1 Cr1 C24 126.22(7)
N2 Cr1 C24 141.90(7)
C29 Cr1 C24 93.41(7)
C28 Cr1 C24 36.21(7)
N1 Cr1 C25 96.02(7)
N2 Cr1 C25 148.62(7)
C29 Cr1 C25 116.75(7)
C28 Cr1 C25 59.72(7)
C24 Cr1 C25 35.60(7)
N1 Cr1 C27 126.77(7)
N2 Cr1 C27 92.74(6)
C29 Cr1 C27 139.17(8)
C28 Cr1 C27 35.54(7)
C24 Cr1 C27 59.28(7)
C25 Cr1 C27 58.95(7)
N1 Cr1 C26 96.62(7)
N2 Cr1 C26 113.15(7)
C29 Cr1 C26 151.47(7)
C28 Cr1 C26 59.22(7)
C24 Cr1 C26 59.28(7)
C25 Cr1 C26 35.67(7)
C27 Cr1 C26 34.98(7)

loop_
_geom_bond_atom_site_label_1
_geom_bond_atom_site_label_2
_geom_bond_distance
C1 C2 1.506(3)
C1 H1A 0.9800
C1 H1B 0.9800
C1 H1C 0.9800
C2 N1 1.329(2)
C2 C3 1.396(3)
C3 C4 1.391(3)
C3 H3 0.9500
C4 N2 1.327(2)
C4 C5 1.514(2)
C5 H5A 0.9800
C5 H5B 0.9800
C5 H5C 0.9800
C6 C11 1.393(3)
C6 C7 1.395(3)
C6 N1 1.437(2)
C7 C8 1.391(3)
C7 C12 1.497(3)
C8 C9 1.373(3)
C8 H8 0.9500
C9 C10 1.388(3)
C9 C13 1.501(3)
C10 C11 1.384(3)
C10 H10 0.9500
C11 C14 1.507(3)
C12 H12A 0.9800
C12 H12B 0.9800
C12 H12C 0.9800
C13 H13A 0.9800
C13 H13B 0.9800
C13 H13C 0.9800
C14 H14A 0.9800
C14 H14B 0.9800
C14 H14C 0.9800
C15 C20 1.392(3)
C15 C16 1.398(3)
C15 N2 1.435(2)
C16 C17 1.387(3)
C16 C21 1.501(3)
C17 C18 1.377(3)
C17 H17 0.9500
C18 C19 1.380(3)
C18 C22 1.501(3)
C19 C20 1.386(3)
C19 H19 0.9500
C20 C23 1.501(3)
C21 H21A 0.9800
C21 H21B 0.9800
C21 H21C 0.9800
C22 H22A 0.9800
C22 H22B 0.9800
C22 H22C 0.9800
C23 H23A 0.9800
C23 H23B 0.9800
C23 H23C 0.9800
C24 C25 1.386(3)
C24 C28 1.405(3)
C24 Cr1 2.2618(17)
C24 H24 0.9500
C25 C26 1.406(3)
C25 Cr1 2.2731(17)
C25 H25 0.9500
C26 C27 1.390(3)
C26 Cr1 2.3154(18)
C26 H26 0.9500
C27 C28 1.395(3)
C27 Cr1 2.3083(19)
C27 H27 0.9500
C28 Cr1 2.2602(18)
C28 H28 0.9500
C29 Si1 1.8467(18)
C29 Cr1 2.1031(17)
C29 H29A 0.9900
C29 H29B 0.9900
C30 Si1 1.874(2)
C30 H30A 0.9800
C30 H30B 0.9800
C30 H30C 0.9800
C31 Si1 1.877(2)
C31 H31A 0.9800
C31 H31B 0.9800
C31 H31C 0.9800
C32 Si1 1.872(2)
C32 H32A 0.9800
C32 H32B 0.9800
C32 H32C 0.9800
N1 Cr1 2.0186(15)
N2 Cr1 2.0334(14)

loop_
_geom_torsion_atom_site_label_1
_geom_torsion_atom_site_label_2
_geom_torsion_atom_site_label_3
_geom_torsion_atom_site_label_4
_geom_torsion
N1 C2 C3 C4 -13.0(3)
C1 C2 C3 C4 164.92(19)
C2 C3 C4 N2 15.7(3)
C2 C3 C4 C5 -162.49(19)
C11 C6 C7 C8 0.0(3)
N1 C6 C7 C8 179.61(17)
C11 C6 C7 C12 179.66(19)
N1 C6 C7 C12 -0.7(3)
C6 C7 C8 C9 -0.5(3)
C12 C7 C8 C9 179.8(2)
C7 C8 C9 C10 0.4(3)
C7 C8 C9 C13 -179.6(2)
C8 C9 C10 C11 0.2(3)
C13 C9 C10 C11 -179.77(19)
C9 C10 C11 C6 -0.7(3)
C9 C10 C11 C14 178.19(18)
C7 C6 C11 C10 0.6(3)
N1 C6 C11 C10 -179.03(16)
C7 C6 C11 C14 -178.25(17)
N1 C6 C11 C14 2.1(3)
C20 C15 C16 C17 0.2(2)
N2 C15 C16 C17 -179.10(15)
C20 C15 C16 C21 -178.92(16)
N2 C15 C16 C21 1.8(2)
C15 C16 C17 C18 -0.8(3)
C21 C16 C17 C18 178.28(17)
C16 C17 C18 C19 0.9(3)
C16 C17 C18 C22 -176.93(16)
C17 C18 C19 C20 -0.4(3)
C22 C18 C19 C20 177.45(17)
C18 C19 C20 C15 -0.2(3)
C18 C19 C20 C23 179.36(17)
C16 C15 C20 C19 0.3(2)
N2 C15 C20 C19 179.58(15)
C16 C15 C20 C23 -179.24(16)
N2 C15 C20 C23 0.0(3)
C28 C24 C25 C26 -1.6(2)
Cr1 C24 C25 C26 -65.24(12)
C28 C24 C25 Cr1 63.63(12)
C24 C25 C26 C27 0.7(2)
Cr1 C25 C26 C27 -63.20(13)
C24 C25 C26 Cr1 63.90(12)
C25 C26 C27 C28 0.5(2)
Cr1 C26 C27 C28 -61.60(13)
C25 C26 C27 Cr1 62.09(12)
C26 C27 C28 C24 -1.5(2)
Cr1 C27 C28 C24 -64.62(12)
C26 C27 C28 Cr1 63.16(13)
C25 C24 C28 C27 1.9(2)
Cr1 C24 C28 C27 66.06(12)
C25 C24 C28 Cr1 -64.16(12)
C3 C2 N1 C6 164.15(17)
C1 C2 N1 C6 -13.7(2)
C3 C2 N1 Cr1 -17.0(2)
C1 C2 N1 Cr1 165.08(13)
C11 C6 N1 C2 -82.1(2)
C7 C6 N1 C2 98.2(2)
C11 C6 N1 Cr1 99.07(17)
C7 C6 N1 Cr1 -80.59(19)
C3 C4 N2 C15 -169.14(17)
C5 C4 N2 C15 8.9(2)
C3 C4 N2 Cr1 12.2(2)
C5 C4 N2 Cr1 -169.71(13)
C20 C15 N2 C4 -98.1(2)
C16 C15 N2 C4 81.1(2)
C20 C15 N2 Cr1 80.52(18)
C16 C15 N2 Cr1 -100.20(16)
Cr1 C29 Si1 C32 73.98(15)
Cr1 C29 Si1 C30 -49.64(16)
Cr1 C29 Si1 C31 -168.31(13)
C2 N1 Cr1 N2 31.40(14)
C6 N1 Cr1 N2 -149.83(13)
C2 N1 Cr1 C29 -61.92(14)
C6 N1 Cr1 C29 116.85(13)
C2 N1 Cr1 C28 163.06(16)
C6 N1 Cr1 C28 -18.2(2)
C2 N1 Cr1 C24 -158.72(13)
C6 N1 Cr1 C24 20.05(16)
C2 N1 Cr1 C25 -179.30(14)
C6 N1 Cr1 C25 -0.53(14)
C2 N1 Cr1 C27 125.35(14)
C6 N1 Cr1 C27 -55.88(15)
C2 N1 Cr1 C26 144.81(14)
C6 N1 Cr1 C26 -36.42(14)
C4 N2 Cr1 N1 -29.01(14)
C15 N2 Cr1 N1 152.40(13)
C4 N2 Cr1 C29 64.52(15)
C15 N2 Cr1 C29 -114.07(13)
C4 N2 Cr1 C28 170.62(14)
C15 N2 Cr1 C28 -7.97(14)
C4 N2 Cr1 C24 164.28(13)
C15 N2 Cr1 C24 -14.31(18)
C4 N2 Cr1 C25 -131.81(15)
C15 N2 Cr1 C25 49.6(2)
C4 N2 Cr1 C27 -155.88(14)
C15 N2 Cr1 C27 25.53(14)
C4 N2 Cr1 C26 -126.52(14)
C15 N2 Cr1 C26 54.89(15)
Si1 C29 Cr1 N1 -134.55(13)
Si1 C29 Cr1 N2 134.55(13)
Si1 C29 Cr1 C28 27.05(14)
Si1 C29 Cr1 C24 -7.92(14)
Si1 C29 Cr1 C25 -36.02(16)
Si1 C29 Cr1 C27 36.53(18)
Si1 C29 Cr1 C26 -23.8(2)
C27 C28 Cr1 N1 -57.4(2)
C24 C28 Cr1 N1 57.6(2)
C27 C28 Cr1 N2 71.53(12)
C24 C28 Cr1 N2 -173.37(11)
C27 C28 Cr1 C29 169.33(11)
C24 C28 Cr1 C29 -75.57(12)
C27 C28 Cr1 C24 -115.10(16)
C27 C28 Cr1 C25 -77.88(12)
C24 C28 Cr1 C25 37.22(11)
C24 C28 Cr1 C27 115.10(16)
C27 C28 Cr1 C26 -36.22(11)
C24 C28 Cr1 C26 78.88(12)
C25 C24 Cr1 N1 -36.90(14)
C28 C24 Cr1 N1 -153.09(11)
C25 C24 Cr1 N2 126.54(13)
C28 C24 Cr1 N2 10.36(17)
C25 C24 Cr1 C29 -133.75(12)
C28 C24 Cr1 C29 110.07(12)
C25 C24 Cr1 C28 116.19(17)
C28 C24 Cr1 C25 -116.19(17)
C25 C24 Cr1 C27 78.43(13)
C28 C24 Cr1 C27 -37.76(12)
C25 C24 Cr1 C26 37.50(12)
C28 C24 Cr1 C26 -78.68(13)
C24 C25 Cr1 N1 150.85(12)
C26 C25 Cr1 N1 -92.98(12)
C24 C25 Cr1 N2 -107.82(15)
C26 C25 Cr1 N2 8.4(2)
C24 C25 Cr1 C29 53.86(14)
C26 C25 Cr1 C29 170.03(12)
C24 C25 Cr1 C28 -37.87(12)
C26 C25 Cr1 C28 78.30(13)
C26 C25 Cr1 C24 116.17(17)
C24 C25 Cr1 C27 -79.43(13)
C26 C25 Cr1 C27 36.74(12)
C24 C25 Cr1 C26 -116.17(17)
C26 C27 Cr1 N1 35.25(14)
C28 C27 Cr1 N1 152.95(11)
C26 C27 Cr1 N2 128.17(12)
C28 C27 Cr1 N2 -114.13(11)
C26 C27 Cr1 C29 -133.62(13)
C28 C27 Cr1 C29 -15.92(16)
C26 C27 Cr1 C28 -117.70(17)
C26 C27 Cr1 C24 -79.21(13)
C28 C27 Cr1 C24 38.49(11)
C26 C27 Cr1 C25 -37.48(12)
C28 C27 Cr1 C25 80.22(12)
C28 C27 Cr1 C26 117.70(17)
C27 C26 Cr1 N1 -152.26(12)
C25 C26 Cr1 N1 91.11(12)
C27 C26 Cr1 N2 -58.65(13)
C25 C26 Cr1 N2 -175.28(11)
C27 C26 Cr1 C29 97.74(18)
C25 C26 Cr1 C29 -18.9(2)
C27 C26 Cr1 C28 36.80(12)
C25 C26 Cr1 C28 -79.82(13)
C27 C26 Cr1 C24 79.20(13)
C25 C26 Cr1 C24 -37.42(12)
C27 C26 Cr1 C25 116.63(18)
C25 C26 Cr1 C27 -116.63(18)
